data_7709074
loop_
_publ_author_name
'Miller-Clark, Lyndsy A.'
'Christ, Peter E.'
'Ren, Tong'

_publ_section_title
;
 Diruthenium aryl compounds -- tuning of electrochemical responses and
 solubility
;
_journal_name_full 'Dalton Transactions'
_journal_paper_doi 10.1039/D1DT03957A
_journal_year 2022
_chemical_formula_moiety 'C62 H65 N8 O8 Ru2'
_chemical_formula_sum 'C62 H65 N8 O8 Ru2'
_chemical_formula_weight 1252.36
_space_group_crystal_system tetragonal
_space_group_IT_number 79
_space_group_name_Hall 'I 4'
_space_group_name_H-M_alt 'I 4'
_atom_sites_solution_hydrogens geom
_atom_sites_solution_primary 'dual space'
_atom_sites_solution_secondary difmap
_audit_creation_method SHELXL-2018/3
_audit_update_record
;
2021-11-19 deposited with the CCDC.	2021-12-09 downloaded from the CCDC.
;
_cell_angle_alpha 90
_cell_angle_beta 90
_cell_angle_gamma 90
_cell_formula_units_Z 2
_cell_length_a 12.4116(2)
_cell_length_b 12.4116(2)
_cell_length_c 18.2620(6)
_cell_measurement_reflns_used 9854
_cell_measurement_temperature 150(2)
_cell_measurement_theta_max 33.1777
_cell_measurement_theta_min 3.2194
_cell_volume 2813.22(11)
_computing_cell_refinement 'SAINT V8.38A (Bruker, 2018)'
_computing_data_collection 'Apex3 v2019.1-0 (Bruker, 2019)'
_computing_data_reduction 'SAINT V8.38A (Bruker, 2018)'
_computing_structure_refinement
;  
SHELXL-2018/3 (Sheldrick, 2015a, 2018), 
SHELXLE Rev1117 (H\"ubschle et al., 2011)
;
_computing_structure_solution 'SHELXT (Sheldrick, 2015b)'
_diffrn_ambient_temperature 150(2)
_diffrn_detector_area_resol_mean 7.4074
_diffrn_measured_fraction_theta_full 0.998
_diffrn_measured_fraction_theta_max 0.998
_diffrn_measurement_device_type
;
Bruker AXS D8 Quest diffractometer with PhotonII charge-integrating pixel 
array detector (CPAD)
;
_diffrn_measurement_method 'omega and phi scans'
_diffrn_radiation_monochromator 'Triumph curved graphite crystal'
_diffrn_radiation_type MoK\a
_diffrn_radiation_wavelength 0.71073
_diffrn_reflns_av_R_equivalents 0.0312
_diffrn_reflns_av_unetI/netI 0.0243
_diffrn_reflns_Laue_measured_fraction_full 0.998
_diffrn_reflns_Laue_measured_fraction_max 0.998
_diffrn_reflns_limit_h_max 18
_diffrn_reflns_limit_h_min -19
_diffrn_reflns_limit_k_max 19
_diffrn_reflns_limit_k_min -14
_diffrn_reflns_limit_l_max 28
_diffrn_reflns_limit_l_min -28
_diffrn_reflns_number 26336
_diffrn_reflns_point_group_measured_fraction_full 0.996
_diffrn_reflns_point_group_measured_fraction_max 0.997
_diffrn_reflns_theta_full 25.242
_diffrn_reflns_theta_max 33.180
_diffrn_reflns_theta_min 2.321
_diffrn_source 'fine focus sealed tube X-ray source'
_diffrn_source_current '30 mA'
_diffrn_source_voltage '50 kV'
_exptl_absorpt_coefficient_mu 0.601
_exptl_absorpt_correction_T_max 0.7465
_exptl_absorpt_correction_T_min 0.5576
_exptl_absorpt_correction_type multi-scan
_exptl_absorpt_process_details
;
 SADABS 2016/2: Krause, L., Herbst-Irmer, R., Sheldrick G.M. & Stalke D.,
 J. Appl. Cryst. 48 (2015) 3-10
;
_exptl_crystal_colour black
_exptl_crystal_density_diffrn 1.478
_exptl_crystal_description block
_exptl_crystal_F_000 1290
_exptl_crystal_size_max 0.490
_exptl_crystal_size_mid 0.380
_exptl_crystal_size_min 0.180
_refine_diff_density_max 1.076
_refine_diff_density_min -0.984
_refine_diff_density_rms 0.066
_refine_ls_abs_structure_details
;
 Flack x determined using 2422 quotients [(I+)-(I-)]/[(I+)+(I-)]
 (Parsons, Flack and Wagner, Acta Cryst. B69 (2013) 249-259).
;
_refine_ls_abs_structure_Flack -0.001(7)
_refine_ls_extinction_method none
_refine_ls_goodness_of_fit_ref 1.245
_refine_ls_hydrogen_treatment constr
_refine_ls_matrix_type full
_refine_ls_number_parameters 217
_refine_ls_number_reflns 5388
_refine_ls_number_restraints 25
_refine_ls_restrained_S_all 1.252
_refine_ls_R_factor_all 0.0272
_refine_ls_R_factor_gt 0.0235
_refine_ls_shift/su_max 0.001
_refine_ls_shift/su_mean 0.000
_refine_ls_structure_factor_coef Fsqd
_refine_ls_weighting_details 'w=1/[\s^2^(Fo^2^)+2.7158P] where P=(Fo^2^+2Fc^2^)/3'
_refine_ls_weighting_scheme calc
_refine_ls_wR_factor_gt 0.0517
_refine_ls_wR_factor_ref 0.0551
_reflns_Friedel_coverage 0.945
_reflns_Friedel_fraction_full 0.994
_reflns_Friedel_fraction_max 0.995
_reflns_number_gt 5138
_reflns_number_total 5388
_reflns_threshold_expression 'I > 2\s(I)'
_cod_data_source_file d1dt03957a2.cif
_cod_data_source_block LAM_1_43_0m
_cod_original_cell_volume 2813.22(13)
_cod_database_code 7709074
_shelx_shelxl_version_number 2018/3
_shelx_space_group_comment
;
The symmetry employed for this shelxl refinement is uniquely defined
by the following loop, which should always be used as a source of
symmetry information in preference to the above space-group names.
They are only intended as comments.
;
_shelx_estimated_absorpt_t_min 0.757
_shelx_estimated_absorpt_t_max 0.900

loop_
_space_group_symop_operation_xyz
'x, y, z'
'-x, -y, z'
'-y, x, z'
'y, -x, z'
'x+1/2, y+1/2, z+1/2'
'-x+1/2, -y+1/2, z+1/2'
'-y+1/2, x+1/2, z+1/2'
'y+1/2, -x+1/2, z+1/2'

loop_
_atom_site_label
_atom_site_type_symbol
_atom_site_fract_x
_atom_site_fract_y
_atom_site_fract_z
_atom_site_U_iso_or_equiv
_atom_site_adp_type
_atom_site_occupancy
_atom_site_site_symmetry_order
_atom_site_calc_flag
_atom_site_refinement_flags_posn
_atom_site_refinement_flags_adp
_atom_site_refinement_flags_occupancy
_atom_site_disorder_assembly
_atom_site_disorder_group
Ru1 Ru 0.000000 0.000000 0.55282(2) 0.01365(8) Uani 1 4 d S T P . .
Ru2 Ru 0.000000 0.000000 0.68028(2) 0.01315(7) Uani 1 4 d S T P A .
O1 O 0.46265(18) 0.1427(3) 0.48158(12) 0.0449(6) Uani 1 1 d . . . . .
O2 O 0.1917(2) 0.2012(2) 0.30177(12) 0.0473(6) Uani 1 1 d . . . . .
N1 N 0.09544(15) 0.13314(15) 0.55578(11) 0.0179(3) Uani 1 1 d . . . . .
C1 C 0.1731(2) 0.15098(19) 0.50026(13) 0.0200(4) Uani 1 1 d . . . . .
N2 N 0.02766(15) 0.16737(14) 0.67138(10) 0.0177(3) Uani 1 1 d . . . . .
C2 C 0.2819(2) 0.1439(2) 0.51653(14) 0.0255(5) Uani 1 1 d . . . . .
H2 H 0.304791 0.132665 0.565576 0.031 Uiso 1 1 calc R U . . .
C3 C 0.3577(2) 0.1535(3) 0.46037(16) 0.0304(5) Uani 1 1 d . . . . .
C4 C 0.3250(2) 0.1719(3) 0.38888(16) 0.0347(6) Uani 1 1 d . . . . .
H4 H 0.376519 0.178391 0.350688 0.042 Uiso 1 1 calc R U . . .
C5 C 0.2148(2) 0.1807(2) 0.37385(14) 0.0298(5) Uani 1 1 d . . . . .
C6 C 0.1377(2) 0.1691(2) 0.42820(13) 0.0231(4) Uani 1 1 d . . . . .
H6 H 0.063018 0.173390 0.417059 0.028 Uiso 1 1 calc R U . . .
C7 C 0.08517(15) 0.20271(15) 0.6130(2) 0.0182(3) Uani 1 1 d . . . . .
C8 C 0.1233(2) 0.31090(18) 0.6108(2) 0.0265(5) Uani 1 1 d . . . . .
H8 H 0.172639 0.332678 0.573884 0.032 Uiso 1 1 calc R U . . .
C9 C 0.0887(3) 0.3829(2) 0.66180(15) 0.0324(6) Uani 1 1 d . . . . .
H9 H 0.112330 0.455653 0.660050 0.039 Uiso 1 1 calc R U . . .
C10 C 0.0182(3) 0.3490(2) 0.71675(16) 0.0344(6) Uani 1 1 d . . . . .
H10 H -0.010954 0.398988 0.750773 0.041 Uiso 1 1 calc R U . . .
C11 C -0.0081(2) 0.2413(2) 0.72045(13) 0.0268(5) Uani 1 1 d . . . . .
H11 H -0.053330 0.217717 0.759203 0.032 Uiso 1 1 calc R U . . .
C12 C 0.5425(3) 0.1460(4) 0.4257(2) 0.0537(10) Uani 1 1 d . . . . .
H12A H 0.525189 0.092756 0.387849 0.081 Uiso 1 1 calc R U . . .
H12B H 0.613119 0.129433 0.446896 0.081 Uiso 1 1 calc R U . . .
H12C H 0.544189 0.218096 0.403844 0.081 Uiso 1 1 calc R U . . .
C13 C 0.0826(3) 0.2134(4) 0.28254(17) 0.0470(8) Uani 1 1 d . . . . .
H13A H 0.076873 0.226362 0.229749 0.070 Uiso 1 1 calc R U . . .
H13B H 0.051981 0.274722 0.309203 0.070 Uiso 1 1 calc R U . . .
H13C H 0.043073 0.147731 0.295291 0.070 Uiso 1 1 calc R U . . .
C14 C 0.000000 0.000000 0.8011(2) 0.01315(7) Uani 1 4 d S T P . .
C15 C 0.0529(4) 0.0792(4) 0.8409(3) 0.0214(8) Uani 0.5 1 d . . P A -1
H15 H 0.089464 0.135117 0.815484 0.026 Uiso 0.5 1 calc R U P A -1
C16 C 0.0536(4) 0.0788(4) 0.9176(3) 0.0247(9) Uani 0.5 1 d . . P A -1
H16 H 0.091725 0.134052 0.942637 0.030 Uiso 0.5 1 calc R U P A -1
C17 C 0.000000 0.000000 0.9589(2) 0.0257(10) Uani 1 4 d S T P . .
C18 C 0.000000 0.000000 1.0424(3) 0.0391(13) Uani 1 4 d DS TU P A .
C19 C 0.1100(13) -0.013(3) 1.0734(9) 0.054(4) Uani 0.25 1 d D U P A -1
H19A H 0.159021 0.038341 1.049441 0.081 Uiso 0.25 1 calc R U P A -1
H19B H 0.135306 -0.086306 1.065026 0.081 Uiso 0.25 1 calc R U P A -1
H19C H 0.108136 0.002084 1.126096 0.081 Uiso 0.25 1 calc R U P A -1
C20 C -0.081(3) -0.0821(19) 1.0718(9) 0.049(4) Uani 0.25 1 d D U P A -1
H20A H -0.152175 -0.067802 1.050733 0.074 Uiso 0.25 1 calc R U P A -1
H20B H -0.084930 -0.076276 1.125282 0.074 Uiso 0.25 1 calc R U P A -1
H20C H -0.057815 -0.154956 1.058347 0.074 Uiso 0.25 1 calc R U P A -1
C21 C -0.046(2) 0.1150(11) 1.0676(8) 0.039(3) Uani 0.25 1 d D U P A -1
H21A H 0.002439 0.172030 1.050362 0.059 Uiso 0.25 1 calc R U P A -1
H21B H -0.050205 0.117352 1.121202 0.059 Uiso 0.25 1 calc R U P A -1
H21C H -0.117802 0.125771 1.046798 0.059 Uiso 0.25 1 calc R U P A -1

loop_
_atom_site_aniso_label
_atom_site_aniso_U_11
_atom_site_aniso_U_22
_atom_site_aniso_U_33
_atom_site_aniso_U_23
_atom_site_aniso_U_13
_atom_site_aniso_U_12
Ru1 0.01449(11) 0.01449(11) 0.01196(16) 0.000 0.000 0.000
Ru2 0.01425(10) 0.01425(10) 0.01096(15) 0.000 0.000 0.000
O1 0.0205(10) 0.082(2) 0.0323(11) 0.0028(11) 0.0034(8) -0.0047(11)
O2 0.0406(12) 0.0796(19) 0.0216(9) 0.0153(11) 0.0012(9) -0.0022(12)
N1 0.0197(8) 0.0178(8) 0.0163(7) 0.0000(6) 0.0026(7) -0.0025(6)
C1 0.0242(11) 0.0186(9) 0.0172(9) 0.0008(7) 0.0031(8) -0.0028(8)
N2 0.0219(8) 0.0172(7) 0.0140(8) -0.0015(6) -0.0003(6) 0.0007(6)
C2 0.0217(10) 0.0330(12) 0.0219(11) 0.0026(9) 0.0013(8) -0.0033(9)
C3 0.0221(11) 0.0418(15) 0.0273(12) 0.0035(11) 0.0025(9) -0.0043(10)
C4 0.0275(13) 0.0506(18) 0.0261(12) 0.0057(12) 0.0081(10) -0.0068(12)
C5 0.0319(13) 0.0376(14) 0.0198(10) 0.0067(10) 0.0013(9) -0.0031(11)
C6 0.0232(10) 0.0261(11) 0.0199(10) 0.0034(8) 0.0018(8) -0.0024(8)
C7 0.0194(7) 0.0155(7) 0.0198(9) 0.0035(11) -0.0003(12) -0.0017(5)
C8 0.0316(10) 0.0193(8) 0.0284(14) -0.0013(12) 0.0026(13) -0.0064(7)
C9 0.0500(16) 0.0168(10) 0.0303(13) -0.0027(9) -0.0014(11) -0.0041(10)
C10 0.062(2) 0.0185(11) 0.0230(11) -0.0042(9) 0.0033(12) 0.0031(11)
C11 0.0434(15) 0.0192(10) 0.0177(10) -0.0007(8) 0.0049(9) 0.0036(10)
C12 0.0218(13) 0.097(3) 0.0418(18) -0.001(2) 0.0077(13) -0.0041(16)
C13 0.0468(19) 0.067(2) 0.0271(14) 0.0099(14) -0.0064(13) 0.0081(17)
C14 0.01425(10) 0.01425(10) 0.01096(15) 0.000 0.000 0.000
C15 0.025(2) 0.022(2) 0.0171(18) 0.0010(15) 0.0004(15) -0.0005(16)
C16 0.031(2) 0.028(2) 0.0155(19) -0.0021(16) -0.0027(17) -0.0081(19)
C17 0.0367(16) 0.0367(16) 0.0036(16) 0.000 0.000 0.000
C18 0.047(2) 0.047(2) 0.024(3) 0.000 0.000 0.000
C19 0.053(8) 0.079(10) 0.031(6) -0.006(9) -0.013(6) 0.010(9)
C20 0.073(10) 0.046(8) 0.028(6) 0.008(6) 0.005(8) -0.010(7)
C21 0.058(9) 0.039(6) 0.020(5) -0.011(5) 0.009(7) -0.014(7)

loop_
_atom_type_symbol
_atom_type_description
_atom_type_scat_dispersion_real
_atom_type_scat_dispersion_imag
_atom_type_scat_source
C C 0.0033 0.0016 'International Tables Vol C Tables 4.2.6.8 and 6.1.1.4'
H H 0.0000 0.0000 'International Tables Vol C Tables 4.2.6.8 and 6.1.1.4'
N N 0.0061 0.0033 'International Tables Vol C Tables 4.2.6.8 and 6.1.1.4'
O O 0.0106 0.0060 'International Tables Vol C Tables 4.2.6.8 and 6.1.1.4'
Ru Ru -1.2594 0.8363 'International Tables Vol C Tables 4.2.6.8 and 6.1.1.4'

loop_
_geom_angle_atom_site_label_1
_geom_angle_atom_site_label_2
_geom_angle_atom_site_label_3
_geom_angle
_geom_angle_site_symmetry_1
_geom_angle_site_symmetry_3
_geom_angle_publ_flag
N1 Ru1 N1 89.960(3) 2 4 ?
N1 Ru1 N1 89.960(3) 2 3 ?
N1 Ru1 N1 176.96(11) 4 3 ?
N1 Ru1 N1 176.96(11) 2 . ?
N1 Ru1 N1 89.960(3) 4 . ?
N1 Ru1 N1 89.959(3) 3 . ?
N1 Ru1 Ru2 88.48(6) 2 . ?
N1 Ru1 Ru2 88.48(6) 4 . ?
N1 Ru1 Ru2 88.48(6) 3 . ?
N1 Ru1 Ru2 88.48(6) . . ?
N2 Ru2 N2 171.17(10) . 2 ?
N2 Ru2 N2 89.660(8) . 3 ?
N2 Ru2 N2 89.661(8) 2 3 ?
N2 Ru2 N2 89.661(8) . 4 ?
N2 Ru2 N2 89.661(8) 2 4 ?
N2 Ru2 N2 171.17(10) 3 4 ?
N2 Ru2 C14 94.41(5) . . ?
N2 Ru2 C14 94.41(5) 2 . ?
N2 Ru2 C14 94.41(5) 3 . ?
N2 Ru2 C14 94.41(5) 4 . ?
N2 Ru2 Ru1 85.59(5) . . ?
N2 Ru2 Ru1 85.59(5) 2 . ?
N2 Ru2 Ru1 85.59(5) 3 . ?
N2 Ru2 Ru1 85.59(5) 4 . ?
C14 Ru2 Ru1 180.0 . . ?
C3 O1 C12 117.3(3) . . ?
C5 O2 C13 117.4(2) . . ?
C7 N1 C1 120.93(19) . . ?
C7 N1 Ru1 118.76(14) . . ?
C1 N1 Ru1 120.28(15) . . ?
C2 C1 C6 121.0(2) . . ?
C2 C1 N1 120.0(2) . . ?
C6 C1 N1 118.9(2) . . ?
C7 N2 C11 118.2(2) . . ?
C7 N2 Ru2 117.66(14) . . ?
C11 N2 Ru2 124.16(16) . . ?
C1 C2 C3 119.6(2) . . ?
C1 C2 H2 120.2 . . ?
C3 C2 H2 120.2 . . ?
O1 C3 C4 124.3(2) . . ?
O1 C3 C2 115.2(2) . . ?
C4 C3 C2 120.5(2) . . ?
C3 C4 C5 119.0(2) . . ?
C3 C4 H4 120.5 . . ?
C5 C4 H4 120.5 . . ?
O2 C5 C6 124.2(3) . . ?
O2 C5 C4 114.0(2) . . ?
C6 C5 C4 121.8(2) . . ?
C5 C6 C1 118.1(2) . . ?
C5 C6 H6 121.0 . . ?
C1 C6 H6 121.0 . . ?
N2 C7 N1 116.59(17) . . ?
N2 C7 C8 120.1(3) . . ?
N1 C7 C8 123.0(3) . . ?
C9 C8 C7 119.7(3) . . ?
C9 C8 H8 120.2 . . ?
C7 C8 H8 120.2 . . ?
C8 C9 C10 119.5(2) . . ?
C8 C9 H9 120.3 . . ?
C10 C9 H9 120.3 . . ?
C11 C10 C9 118.4(2) . . ?
C11 C10 H10 120.8 . . ?
C9 C10 H10 120.8 . . ?
N2 C11 C10 123.1(2) . . ?
N2 C11 H11 118.4 . . ?
C10 C11 H11 118.4 . . ?
O1 C12 H12A 109.5 . . ?
O1 C12 H12B 109.5 . . ?
H12A C12 H12B 109.5 . . ?
O1 C12 H12C 109.5 . . ?
H12A C12 H12C 109.5 . . ?
H12B C12 H12C 109.5 . . ?
O2 C13 H13A 109.5 . . ?
O2 C13 H13B 109.5 . . ?
H13A C13 H13B 109.5 . . ?
O2 C13 H13C 109.5 . . ?
H13A C13 H13C 109.5 . . ?
H13B C13 H13C 109.5 . . ?
C15 C14 Ru2 121.5(2) . . ?
C14 C15 C16 121.6(4) . . ?
C14 C15 H15 119.2 . . ?
C16 C15 H15 119.2 . . ?
C15 C16 C17 122.5(4) . . ?
C15 C16 H16 118.8 . . ?
C17 C16 H16 118.8 . . ?
C16 C17 C18 122.5(2) . . ?
C19 C18 C17 112.4(7) . . ?
C19 C18 C20 113.6(9) . . ?
C17 C18 C20 110.6(7) . . ?
C19 C18 C21 108.0(8) . . ?
C17 C18 C21 106.7(6) . . ?
C20 C18 C21 105.0(7) . . ?
C18 C19 H19A 109.5 . . ?
C18 C19 H19B 109.5 . . ?
H19A C19 H19B 109.5 . . ?
C18 C19 H19C 109.5 . . ?
H19A C19 H19C 109.5 . . ?
H19B C19 H19C 109.5 . . ?
C18 C20 H20A 109.5 . . ?
C18 C20 H20B 109.5 . . ?
H20A C20 H20B 109.5 . . ?
C18 C20 H20C 109.5 . . ?
H20A C20 H20C 109.5 . . ?
H20B C20 H20C 109.5 . . ?
C18 C21 H21A 109.5 . . ?
C18 C21 H21B 109.5 . . ?
H21A C21 H21B 109.5 . . ?
C18 C21 H21C 109.5 . . ?
H21A C21 H21C 109.5 . . ?
H21B C21 H21C 109.5 . . ?

loop_
_geom_bond_atom_site_label_1
_geom_bond_atom_site_label_2
_geom_bond_distance
_geom_bond_site_symmetry_2
_geom_bond_publ_flag
Ru1 N1 2.0339(18) 2 ?
Ru1 N1 2.0339(18) 4 ?
Ru1 N1 2.0339(18) 3 ?
Ru1 N1 2.0339(18) . ?
Ru1 Ru2 2.3277(4) . ?
Ru2 N2 2.1117(18) . ?
Ru2 N2 2.1117(18) 2 ?
Ru2 N2 2.1117(18) 3 ?
Ru2 N2 2.1117(18) 4 ?
Ru2 C14 2.207(4) . ?
O1 C3 1.365(3) . ?
O1 C12 1.423(4) . ?
O2 C5 1.371(3) . ?
O2 C13 1.407(4) . ?
N1 C7 1.361(4) . ?
N1 C1 1.416(3) . ?
C1 C2 1.386(3) . ?
C1 C6 1.406(3) . ?
N2 C7 1.356(4) . ?
N2 C11 1.357(3) . ?
C2 C3 1.397(4) . ?
C2 H2 0.9500 . ?
C3 C4 1.386(4) . ?
C4 C5 1.399(4) . ?
C4 H4 0.9500 . ?
C5 C6 1.386(4) . ?
C6 H6 0.9500 . ?
C7 C8 1.424(3) . ?
C8 C9 1.360(4) . ?
C8 H8 0.9500 . ?
C9 C10 1.396(4) . ?
C9 H9 0.9500 . ?
C10 C11 1.377(4) . ?
C10 H10 0.9500 . ?
C11 H11 0.9500 . ?
C12 H12A 0.9800 . ?
C12 H12B 0.9800 . ?
C12 H12C 0.9800 . ?
C13 H13A 0.9800 . ?
C13 H13B 0.9800 . ?
C13 H13C 0.9800 . ?
C14 C15 1.387(5) . ?
C15 C16 1.401(7) . ?
C15 H15 0.9500 . ?
C16 C17 1.403(5) . ?
C16 H16 0.9500 . ?
C17 C18 1.525(7) . ?
C18 C19 1.486(13) . ?
C18 C20 1.529(14) . ?
C18 C21 1.604(13) . ?
C19 H19A 0.9800 . ?
C19 H19B 0.9800 . ?
C19 H19C 0.9800 . ?
C20 H20A 0.9800 . ?
C20 H20B 0.9800 . ?
C20 H20C 0.9800 . ?
C21 H21A 0.9800 . ?
C21 H21B 0.9800 . ?
C21 H21C 0.9800 . ?
